data_4125383
loop_
_publ_author_name
'Longobardi, Lauren E.'
'Zatsepin, Pavel'
'Korol, Roman'
'Liu, Lei'
'Grimme, Stefan'
'Stephan, Douglas W.'

_publ_section_title
;
 Reactions of Boron-Derived Radicals with Nucleophiles.
;
_journal_issue 1
_journal_name_full 'Journal of the American Chemical Society'
_journal_page_first 426
_journal_page_last 435
_journal_paper_doi 10.1021/jacs.6b11190
_journal_volume 139
_journal_year 2017
_chemical_formula_sum 'C45 H30 B F10 O2 P'
_chemical_formula_weight 834.47
_space_group_crystal_system triclinic
_space_group_IT_number 2
_space_group_name_Hall '-P 1'
_space_group_name_H-M_alt 'P -1'
_symmetry_space_group_name_Hall '-P 1'
_symmetry_space_group_name_H-M 'P -1'
_atom_sites_solution_hydrogens mixed
_audit_creation_method SHELXL-2014/7
_cell_angle_alpha 75.071(3)
_cell_angle_beta 79.753(3)
_cell_angle_gamma 76.984(3)
_cell_formula_units_Z 2
_cell_length_a 11.9389(6)
_cell_length_b 12.3205(7)
_cell_length_c 13.4662(7)
_cell_measurement_reflns_used 9406
_cell_measurement_temperature 150(2)
_cell_measurement_theta_max 27.43
_cell_measurement_theta_min 2.35
_cell_volume 1849.57(17)
_computing_structure_refinement 'SHELXL-2014/7 (Sheldrick, 2014)'
_diffrn_ambient_temperature 150(2)
_diffrn_measured_fraction_theta_full 1.000
_diffrn_measured_fraction_theta_max 0.996
_diffrn_measurement_device_type kappa
_diffrn_radiation_type MoK\a
_diffrn_radiation_wavelength 0.71073
_diffrn_reflns_av_R_equivalents 0.0316
_diffrn_reflns_av_unetI/netI 0.0357
_diffrn_reflns_Laue_measured_fraction_full 1.000
_diffrn_reflns_Laue_measured_fraction_max 0.996
_diffrn_reflns_limit_h_max 15
_diffrn_reflns_limit_h_min -15
_diffrn_reflns_limit_k_max 16
_diffrn_reflns_limit_k_min -15
_diffrn_reflns_limit_l_max 17
_diffrn_reflns_limit_l_min -17
_diffrn_reflns_number 31790
_diffrn_reflns_point_group_measured_fraction_full 1.000
_diffrn_reflns_point_group_measured_fraction_max 0.996
_diffrn_reflns_theta_full 25.242
_diffrn_reflns_theta_max 27.557
_diffrn_reflns_theta_min 1.578
_exptl_absorpt_coefficient_mu 0.166
_exptl_absorpt_correction_type multi-scan
_exptl_absorpt_process_details sadabs
_exptl_crystal_colour orange
_exptl_crystal_density_diffrn 1.498
_exptl_crystal_description block
_exptl_crystal_F_000 852
_exptl_crystal_size_max 0.200
_exptl_crystal_size_mid 0.200
_exptl_crystal_size_min 0.200
_exptl_transmission_factor_max 0.7456
_exptl_transmission_factor_min 0.7085
_refine_diff_density_max 0.756
_refine_diff_density_min -0.500
_refine_diff_density_rms 0.063
_refine_ls_extinction_method none
_refine_ls_goodness_of_fit_ref 1.023
_refine_ls_hydrogen_treatment mixed
_refine_ls_matrix_type full
_refine_ls_number_parameters 536
_refine_ls_number_reflns 8532
_refine_ls_number_restraints 0
_refine_ls_restrained_S_all 1.023
_refine_ls_R_factor_all 0.0681
_refine_ls_R_factor_gt 0.0477
_refine_ls_shift/su_max 0.000
_refine_ls_shift/su_mean 0.000
_refine_ls_structure_factor_coef Fsqd
_refine_ls_weighting_details 'w=1/[\s^2^(Fo^2^)+(0.0713P)^2^+1.2800P] where P=(Fo^2^+2Fc^2^)/3'
_refine_ls_weighting_scheme calc
_refine_ls_wR_factor_gt 0.1279
_refine_ls_wR_factor_ref 0.1407
_reflns_Friedel_coverage 0.000
_reflns_number_gt 6496
_reflns_number_total 8532
_reflns_threshold_expression 'I > 2\s(I)'
_cod_data_source_file 9-LEL076_0m.cif
_cod_data_source_block LEL076_0m
_cod_depositor_comments 'Adding full bibliography for 4125374--4125385.cif.'
_cod_original_cell_volume 1849.58(17)
_cod_database_code 4125383
_shelx_shelxl_version_number 2014/7
_shelx_space_group_comment
;
The symmetry employed for this shelxl refinement is uniquely defined
by the following loop, which should always be used as a source of
symmetry information in preference to the above space-group names.
They are only intended as comments.
;
_shelx_estimated_absorpt_t_min 0.968
_shelx_estimated_absorpt_t_max 0.968

loop_
_space_group_symop_operation_xyz
'x, y, z'
'-x, -y, -z'

loop_
_atom_site_label
_atom_site_type_symbol
_atom_site_fract_x
_atom_site_fract_y
_atom_site_fract_z
_atom_site_U_iso_or_equiv
_atom_site_adp_type
_atom_site_occupancy
_atom_site_site_symmetry_order
_atom_site_calc_flag
_atom_site_refinement_flags_posn
_atom_site_refinement_flags_adp
P1 P 0.19139(4) 0.19902(4) 0.15737(4) 0.01838(12) Uani 1 1 d . .
F5 F 0.06070(10) -0.13674(11) 0.14619(9) 0.0271(3) Uani 1 1 d . .
O1 O 0.28074(11) -0.23537(11) 0.21252(10) 0.0180(3) Uani 1 1 d . .
O2 O 0.22898(11) -0.04011(11) 0.22262(10) 0.0173(3) Uani 1 1 d . .
F1 F 0.08915(11) -0.20821(12) 0.50473(9) 0.0317(3) Uani 1 1 d . .
F10 F 0.22373(12) -0.00243(11) 0.41568(10) 0.0346(3) Uani 1 1 d . .
F6 F 0.39276(13) -0.37426(11) 0.36682(11) 0.0384(3) Uani 1 1 d . .
F2 F -0.13223(11) -0.22617(13) 0.54738(10) 0.0379(3) Uani 1 1 d . .
F4 F -0.16015(12) -0.15603(15) 0.19080(12) 0.0456(4) Uani 1 1 d . .
F9 F 0.37368(13) -0.02413(13) 0.54851(11) 0.0421(4) Uani 1 1 d . .
F8 F 0.53614(13) -0.21916(14) 0.58970(11) 0.0423(4) Uani 1 1 d . .
F3 F -0.26127(11) -0.20069(14) 0.39216(13) 0.0451(4) Uani 1 1 d . .
F7 F 0.54067(14) -0.39307(13) 0.49981(13) 0.0491(4) Uani 1 1 d . .
C12 C 0.37468(15) 0.00641(16) -0.04739(14) 0.0156(4) Uani 1 1 d . .
C16 C 0.37835(15) -0.19980(16) 0.03301(15) 0.0162(4) Uani 1 1 d . .
C15 C 0.31164(15) 0.03801(15) 0.04533(14) 0.0150(4) Uani 1 1 d . .
C4 C 0.28562(15) -0.05292(16) 0.12827(14) 0.0152(4) Uani 1 1 d . .
C35 C 0.30345(16) -0.18526(17) 0.38169(15) 0.0181(4) Uani 1 1 d . .
C14 C 0.46777(16) -0.13984(17) -0.14662(15) 0.0191(4) Uani 1 1 d . .
C13 C 0.40646(15) -0.11039(16) -0.05348(14) 0.0160(4) Uani 1 1 d . .
C3 C 0.28154(15) 0.15547(16) 0.04817(16) 0.0182(4) Uani 1 1 d . .
C5 C 0.31618(15) -0.16512(16) 0.12289(14) 0.0158(4) Uani 1 1 d . .
C2 C 0.31742(16) 0.23823(17) -0.03683(16) 0.0209(4) Uani 1 1 d . .
H2A H 0.2998 0.3164 -0.0333 0.025 Uiso 1 1 calc R U
C11 C 0.40575(15) 0.09349(17) -0.13378(15) 0.0188(4) Uani 1 1 d . .
C10 C 0.46512(16) 0.06079(18) -0.22699(16) 0.0225(4) Uani 1 1 d . .
H10A H 0.4843 0.1184 -0.2858 0.027 Uiso 1 1 calc R U
C1 C 0.37830(17) 0.20772(17) -0.12600(16) 0.0223(4) Uani 1 1 d . .
H1A H 0.4019 0.2653 -0.1829 0.027 Uiso 1 1 calc R U
C23 C 0.04914(16) 0.16784(16) 0.17080(16) 0.0190(4) Uani 1 1 d . .
C7 C 0.47418(19) -0.34064(18) -0.06552(17) 0.0266(5) Uani 1 1 d . .
H7A H 0.4980 -0.4184 -0.0698 0.032 Uiso 1 1 calc R U
C8 C 0.49951(17) -0.25491(18) -0.15092(16) 0.0241(4) Uani 1 1 d . .
H8A H 0.5391 -0.2748 -0.2133 0.029 Uiso 1 1 calc R U
C29 C 0.08822(16) -0.17301(16) 0.32266(15) 0.0181(4) Uani 1 1 d . .
C36 C 0.38433(18) -0.28377(17) 0.40843(16) 0.0229(4) Uani 1 1 d . .
C40 C 0.30261(17) -0.10112(17) 0.43282(16) 0.0221(4) Uani 1 1 d . .
C38 C 0.46002(19) -0.2086(2) 0.52382(16) 0.0283(5) Uani 1 1 d . .
C30 C 0.03163(17) -0.19440(17) 0.42302(16) 0.0216(4) Uani 1 1 d . .
C9 C 0.49453(16) -0.05015(18) -0.23330(15) 0.0223(4) Uani 1 1 d . .
H9A H 0.5336 -0.0688 -0.2964 0.027 Uiso 1 1 calc R U
C6 C 0.41469(17) -0.31437(17) 0.02586(16) 0.0209(4) Uani 1 1 d . .
H6A H 0.3984 -0.3740 0.0839 0.025 Uiso 1 1 calc R U
C17 C 0.17961(17) 0.34881(18) 0.14950(18) 0.0257(5) Uani 1 1 d . .
B1 B 0.22430(18) -0.16038(18) 0.28702(17) 0.0163(4) Uani 1 1 d . .
C33 C -0.09833(18) -0.16891(19) 0.26860(18) 0.0279(5) Uani 1 1 d . .
C34 C 0.01715(17) -0.16013(17) 0.24770(16) 0.0212(4) Uani 1 1 d . .
C31 C -0.08441(18) -0.20324(19) 0.44757(17) 0.0269(5) Uani 1 1 d . .
C24 C -0.01685(19) 0.1608(2) 0.26753(19) 0.0338(5) Uani 1 1 d . .
H24A H 0.0138 0.1715 0.3240 0.041 Uiso 1 1 calc R U
C28 C 0.00532(18) 0.15146(18) 0.08838(17) 0.0245(4) Uani 1 1 d . .
H28A H 0.0511 0.1553 0.0226 0.029 Uiso 1 1 calc R U
C22 C 0.21783(19) 0.3820(2) 0.22681(19) 0.0316(5) Uani 1 1 d . .
H22A H 0.2496 0.3261 0.2828 0.038 Uiso 1 1 calc R U
C37 C 0.46240(19) -0.29645(19) 0.47776(18) 0.0287(5) Uani 1 1 d . .
C39 C 0.37855(19) -0.11002(19) 0.50232(16) 0.0262(4) Uani 1 1 d . .
C26 C -0.17220(19) 0.1228(2) 0.1984(2) 0.0347(5) Uani 1 1 d . .
H26A H -0.2485 0.1078 0.2079 0.042 Uiso 1 1 calc R U
C32 C -0.14940(18) -0.1909(2) 0.36987(19) 0.0302(5) Uani 1 1 d . .
C27 C -0.10652(19) 0.1292(2) 0.10282(18) 0.0304(5) Uani 1 1 d . .
H27A H -0.1375 0.1185 0.0466 0.036 Uiso 1 1 calc R U
C20 C 0.1625(2) 0.5795(2) 0.1407(3) 0.0496(8) Uani 1 1 d . .
H20A H 0.1569 0.6584 0.1376 0.060 Uiso 1 1 calc R U
C21 C 0.2091(2) 0.4984(2) 0.2215(2) 0.0446(7) Uani 1 1 d . .
H21A H 0.2355 0.5217 0.2739 0.054 Uiso 1 1 calc R U
C19 C 0.1239(2) 0.5466(2) 0.0641(3) 0.0489(8) Uani 1 1 d . .
H19A H 0.0923 0.6030 0.0083 0.059 Uiso 1 1 calc R U
C25 C -0.1275(2) 0.1381(3) 0.2809(2) 0.0418(6) Uani 1 1 d . .
H25A H -0.1729 0.1330 0.3468 0.050 Uiso 1 1 calc R U
C18 C 0.1311(2) 0.43144(19) 0.0684(2) 0.0377(6) Uani 1 1 d . .
H18A H 0.1032 0.4090 0.0165 0.045 Uiso 1 1 calc R U
C44 C 0.1224(4) 0.5012(3) -0.3787(3) 0.0762(11) Uani 1 1 d . .
H44A H 0.0535 0.5620 -0.3714 0.091 Uiso 1 1 calc R U
H44B H 0.1031 0.4272 -0.3376 0.091 Uiso 1 1 calc R U
C42 C 0.2064(3) 0.5200(4) -0.2290(3) 0.0742(10) Uani 1 1 d . .
H42A H 0.1972 0.4420 -0.1899 0.089 Uiso 1 1 calc R U
H42B H 0.1360 0.5748 -0.2108 0.089 Uiso 1 1 calc R U
C43 C 0.2254(3) 0.5264(4) -0.3399(3) 0.0768(11) Uani 1 1 d . .
H43A H 0.2960 0.4707 -0.3561 0.092 Uiso 1 1 calc R U
H43B H 0.2388 0.6038 -0.3771 0.092 Uiso 1 1 calc R U
C45 C 0.1578(4) 0.4966(4) -0.4940(3) 0.0844(12) Uani 1 1 d . .
H45C H 0.0935 0.4806 -0.5207 0.127 Uiso 1 1 calc R U
H45D H 0.1765 0.5703 -0.5340 0.127 Uiso 1 1 calc R U
H45A H 0.2259 0.4360 -0.5003 0.127 Uiso 1 1 calc R U
C41 C 0.3174(5) 0.5514(4) -0.2036(4) 0.1134(19) Uani 1 1 d . .
H41C H 0.3097 0.5486 -0.1294 0.170 Uiso 1 1 calc R U
H41D H 0.3862 0.4965 -0.2225 0.170 Uiso 1 1 calc R U
H41A H 0.3253 0.6287 -0.2432 0.170 Uiso 1 1 calc R U
H1 H 0.231(2) 0.150(2) 0.2429(18) 0.027(6) Uiso 1 1 d . .

loop_
_atom_site_aniso_label
_atom_site_aniso_U_11
_atom_site_aniso_U_22
_atom_site_aniso_U_33
_atom_site_aniso_U_23
_atom_site_aniso_U_13
_atom_site_aniso_U_12
P1 0.0169(2) 0.0160(2) 0.0239(3) -0.0080(2) -0.00257(19) -0.00244(18)
F5 0.0279(6) 0.0363(7) 0.0179(6) -0.0051(5) -0.0043(5) -0.0078(5)
O1 0.0241(7) 0.0151(6) 0.0133(7) -0.0028(5) 0.0012(5) -0.0042(5)
O2 0.0216(7) 0.0163(6) 0.0131(7) -0.0042(5) 0.0019(5) -0.0039(5)
F1 0.0300(7) 0.0511(8) 0.0161(6) -0.0087(6) 0.0010(5) -0.0141(6)
F10 0.0394(7) 0.0324(7) 0.0327(8) -0.0187(6) -0.0109(6) 0.0095(6)
F6 0.0588(9) 0.0178(6) 0.0416(8) -0.0074(6) -0.0252(7) 0.0021(6)
F2 0.0325(7) 0.0489(9) 0.0297(7) -0.0109(6) 0.0151(6) -0.0148(6)
F4 0.0298(7) 0.0697(11) 0.0431(9) -0.0109(8) -0.0164(6) -0.0142(7)
F9 0.0546(9) 0.0464(9) 0.0360(8) -0.0256(7) -0.0145(7) -0.0058(7)
F8 0.0423(8) 0.0577(10) 0.0323(8) -0.0109(7) -0.0215(6) -0.0066(7)
F3 0.0194(6) 0.0583(10) 0.0576(10) -0.0125(8) 0.0029(6) -0.0142(6)
F7 0.0558(10) 0.0362(8) 0.0535(10) -0.0076(7) -0.0341(8) 0.0132(7)
C12 0.0110(8) 0.0200(9) 0.0161(9) -0.0034(7) -0.0029(7) -0.0034(7)
C16 0.0145(8) 0.0185(9) 0.0164(9) -0.0061(7) -0.0018(7) -0.0027(7)
C15 0.0121(8) 0.0175(9) 0.0162(9) -0.0040(7) -0.0031(7) -0.0032(7)
C4 0.0137(8) 0.0189(9) 0.0133(9) -0.0057(7) -0.0009(7) -0.0022(7)
C35 0.0175(9) 0.0227(10) 0.0133(9) -0.0027(7) 0.0016(7) -0.0066(7)
C14 0.0147(8) 0.0266(10) 0.0166(10) -0.0059(8) -0.0019(7) -0.0042(7)
C13 0.0127(8) 0.0209(9) 0.0149(9) -0.0044(7) -0.0026(7) -0.0032(7)
C3 0.0141(8) 0.0175(9) 0.0233(10) -0.0050(8) -0.0022(7) -0.0032(7)
C5 0.0150(8) 0.0166(9) 0.0158(9) -0.0019(7) -0.0031(7) -0.0041(7)
C2 0.0185(9) 0.0156(9) 0.0280(11) -0.0017(8) -0.0048(8) -0.0038(7)
C11 0.0140(8) 0.0244(10) 0.0174(10) -0.0006(8) -0.0029(7) -0.0060(7)
C10 0.0182(9) 0.0312(11) 0.0162(10) 0.0008(8) -0.0006(7) -0.0090(8)
C1 0.0219(9) 0.0208(10) 0.0222(11) 0.0030(8) -0.0033(8) -0.0085(8)
C23 0.0165(9) 0.0165(9) 0.0237(10) -0.0060(8) -0.0012(7) -0.0020(7)
C7 0.0329(11) 0.0215(10) 0.0258(11) -0.0119(9) -0.0004(9) -0.0013(9)
C8 0.0218(10) 0.0313(11) 0.0196(10) -0.0129(9) 0.0026(8) -0.0017(8)
C29 0.0193(9) 0.0166(9) 0.0184(10) -0.0054(7) -0.0001(7) -0.0035(7)
C36 0.0289(10) 0.0196(10) 0.0208(10) -0.0027(8) -0.0060(8) -0.0058(8)
C40 0.0231(10) 0.0242(10) 0.0178(10) -0.0061(8) -0.0003(8) -0.0024(8)
C38 0.0287(11) 0.0407(13) 0.0171(10) -0.0028(9) -0.0079(8) -0.0099(10)
C30 0.0241(10) 0.0231(10) 0.0189(10) -0.0071(8) -0.0006(8) -0.0060(8)
C9 0.0177(9) 0.0344(11) 0.0148(10) -0.0067(8) 0.0016(7) -0.0068(8)
C6 0.0252(10) 0.0180(9) 0.0191(10) -0.0051(8) -0.0004(8) -0.0038(8)
C17 0.0175(9) 0.0206(10) 0.0413(13) -0.0140(9) 0.0015(9) -0.0040(8)
B1 0.0195(10) 0.0159(10) 0.0140(10) -0.0049(8) 0.0001(8) -0.0044(8)
C33 0.0227(10) 0.0330(12) 0.0308(12) -0.0081(9) -0.0083(9) -0.0063(9)
C34 0.0228(10) 0.0211(10) 0.0197(10) -0.0056(8) -0.0004(8) -0.0049(8)
C31 0.0261(10) 0.0281(11) 0.0254(11) -0.0075(9) 0.0076(9) -0.0094(9)
C24 0.0267(11) 0.0532(15) 0.0280(12) -0.0212(11) 0.0026(9) -0.0116(10)
C28 0.0240(10) 0.0280(11) 0.0212(11) -0.0049(8) -0.0017(8) -0.0059(8)
C22 0.0291(11) 0.0333(12) 0.0373(13) -0.0202(10) 0.0103(10) -0.0134(9)
C37 0.0291(11) 0.0267(11) 0.0267(12) -0.0007(9) -0.0098(9) 0.0007(9)
C39 0.0308(11) 0.0328(12) 0.0183(10) -0.0115(9) 0.0005(8) -0.0094(9)
C26 0.0183(10) 0.0463(14) 0.0403(14) -0.0099(11) -0.0015(9) -0.0095(10)
C32 0.0162(9) 0.0323(12) 0.0418(14) -0.0102(10) 0.0015(9) -0.0063(8)
C27 0.0259(11) 0.0382(13) 0.0303(12) -0.0066(10) -0.0104(9) -0.0090(9)
C20 0.0333(13) 0.0230(12) 0.094(2) -0.0254(14) 0.0105(14) -0.0087(10)
C21 0.0412(14) 0.0430(15) 0.0623(19) -0.0385(14) 0.0177(13) -0.0222(12)
C19 0.0345(13) 0.0191(12) 0.091(2) -0.0089(13) -0.0151(14) 0.0009(10)
C25 0.0277(12) 0.0701(19) 0.0324(14) -0.0224(13) 0.0097(10) -0.0170(12)
C18 0.0311(12) 0.0199(11) 0.0643(18) -0.0096(11) -0.0153(12) -0.0020(9)
C44 0.085(3) 0.057(2) 0.092(3) -0.016(2) -0.032(2) -0.0103(19)
C42 0.069(2) 0.086(3) 0.062(2) -0.011(2) -0.0137(18) -0.008(2)
C43 0.070(2) 0.076(3) 0.080(3) -0.019(2) -0.009(2) -0.004(2)
C45 0.085(3) 0.080(3) 0.094(3) -0.025(2) -0.021(2) -0.015(2)
C41 0.157(5) 0.074(3) 0.131(4) -0.013(3) -0.081(4) -0.029(3)

loop_
_atom_type_symbol
_atom_type_description
_atom_type_scat_dispersion_real
_atom_type_scat_dispersion_imag
_atom_type_scat_source
C C 0.0033 0.0016 'International Tables Vol C Tables 4.2.6.8 and 6.1.1.4'
H H 0.0000 0.0000 'International Tables Vol C Tables 4.2.6.8 and 6.1.1.4'
B B 0.0013 0.0007 'International Tables Vol C Tables 4.2.6.8 and 6.1.1.4'
O O 0.0106 0.0060 'International Tables Vol C Tables 4.2.6.8 and 6.1.1.4'
F F 0.0171 0.0103 'International Tables Vol C Tables 4.2.6.8 and 6.1.1.4'
P P 0.1023 0.0942 'International Tables Vol C Tables 4.2.6.8 and 6.1.1.4'

loop_
_geom_angle_atom_site_label_1
_geom_angle_atom_site_label_2
_geom_angle_atom_site_label_3
_geom_angle
C3 P1 C23 111.55(9)
C3 P1 C17 111.76(10)
C23 P1 C17 109.21(9)
C5 O1 B1 106.62(14)
C4 O2 B1 105.82(14)
C11 C12 C13 119.97(17)
C11 C12 C15 119.20(17)
C13 C12 C15 120.82(16)
C6 C16 C5 123.94(17)
C6 C16 C13 119.71(17)
C5 C16 C13 116.34(17)
C4 C15 C3 124.93(17)
C4 C15 C12 116.02(16)
C3 C15 C12 119.05(17)
O2 C4 C5 112.09(16)
O2 C4 C15 124.54(16)
C5 C4 C15 123.37(17)
C36 C35 C40 114.57(18)
C36 C35 B1 124.02(17)
C40 C35 B1 121.00(17)
C8 C14 C13 119.23(18)
C8 C14 C9 121.96(18)
C13 C14 C9 118.80(18)
C12 C13 C14 119.94(17)
C12 C13 C16 121.09(17)
C14 C13 C16 118.97(17)
C2 C3 C15 120.08(18)
C2 C3 P1 119.59(15)
C15 C3 P1 120.25(14)
O1 C5 C4 111.78(16)
O1 C5 C16 125.87(17)
C4 C5 C16 122.35(17)
C1 C2 C3 120.78(18)
C1 C11 C12 119.73(18)
C1 C11 C10 121.79(18)
C12 C11 C10 118.48(18)
C9 C10 C11 121.64(18)
C2 C1 C11 121.05(18)
C28 C23 C24 120.57(18)
C28 C23 P1 121.78(15)
C24 C23 P1 117.65(15)
C6 C7 C8 120.87(19)
C7 C8 C14 121.05(19)
C30 C29 C34 113.43(17)
C30 C29 B1 127.08(17)
C34 C29 B1 119.48(17)
F6 C36 C35 121.06(18)
F6 C36 C37 115.74(18)
C35 C36 C37 123.19(19)
F10 C40 C35 119.70(18)
F10 C40 C39 116.14(18)
C35 C40 C39 124.16(19)
F8 C38 C37 120.3(2)
F8 C38 C39 120.4(2)
C37 C38 C39 119.4(2)
F1 C30 C29 120.47(17)
F1 C30 C31 115.51(18)
C29 C30 C31 124.02(19)
C10 C9 C14 121.12(19)
C7 C6 C16 120.12(18)
C22 C17 C18 120.0(2)
C22 C17 P1 118.89(18)
C18 C17 P1 121.08(17)
O1 B1 O2 103.60(14)
O1 B1 C29 109.97(15)
O2 B1 C29 108.92(15)
O1 B1 C35 109.85(15)
O2 B1 C35 108.02(14)
C29 B1 C35 115.76(16)
F4 C33 C32 120.40(19)
F4 C33 C34 120.3(2)
C32 C33 C34 119.3(2)
F5 C34 C33 115.84(18)
F5 C34 C29 119.66(17)
C33 C34 C29 124.50(19)
F2 C31 C32 120.17(18)
F2 C31 C30 120.2(2)
C32 C31 C30 119.6(2)
C25 C24 C23 119.5(2)
C23 C28 C27 119.3(2)
C17 C22 C21 119.4(2)
F7 C37 C38 119.4(2)
F7 C37 C36 120.9(2)
C38 C37 C36 119.7(2)
F9 C39 C38 120.02(19)
F9 C39 C40 121.0(2)
C38 C39 C40 118.95(19)
C27 C26 C25 120.3(2)
F3 C32 C31 120.4(2)
F3 C32 C33 120.4(2)
C31 C32 C33 119.15(19)
C26 C27 C28 120.2(2)
C21 C20 C19 120.3(2)
C20 C21 C22 120.3(3)
C20 C19 C18 120.2(3)
C24 C25 C26 120.2(2)
C19 C18 C17 119.7(2)
C43 C44 C45 107.8(4)
C43 C42 C41 105.6(4)
C42 C43 C44 112.4(4)

loop_
_geom_bond_atom_site_label_1
_geom_bond_atom_site_label_2
_geom_bond_distance
P1 C3 1.787(2)
P1 C23 1.7925(19)
P1 C17 1.796(2)
F5 C34 1.354(2)
O1 C5 1.353(2)
O1 B1 1.507(2)
O2 C4 1.359(2)
O2 B1 1.519(2)
F1 C30 1.353(2)
F10 C40 1.355(2)
F6 C36 1.349(2)
F2 C31 1.348(2)
F4 C33 1.343(2)
F9 C39 1.345(2)
F8 C38 1.343(2)
F3 C32 1.342(2)
F7 C37 1.339(3)
C12 C11 1.423(3)
C12 C13 1.423(3)
C12 C15 1.436(3)
C16 C6 1.403(3)
C16 C5 1.415(3)
C16 C13 1.431(3)
C15 C4 1.410(3)
C15 C3 1.419(3)
C4 C5 1.365(3)
C35 C36 1.381(3)
C35 C40 1.382(3)
C35 B1 1.646(3)
C14 C8 1.396(3)
C14 C13 1.424(3)
C14 C9 1.431(3)
C3 C2 1.398(3)
C2 C1 1.382(3)
C11 C1 1.398(3)
C11 C10 1.434(3)
C10 C9 1.353(3)
C23 C28 1.384(3)
C23 C24 1.390(3)
C7 C6 1.384(3)
C7 C8 1.387(3)
C29 C30 1.387(3)
C29 C34 1.388(3)
C29 B1 1.641(3)
C36 C37 1.391(3)
C40 C39 1.384(3)
C38 C37 1.372(3)
C38 C39 1.376(3)
C30 C31 1.388(3)
C17 C22 1.390(3)
C17 C18 1.397(3)
C33 C32 1.376(3)
C33 C34 1.380(3)
C31 C32 1.369(3)
C24 C25 1.382(3)
C28 C27 1.393(3)
C22 C21 1.399(3)
C26 C27 1.377(3)
C26 C25 1.385(3)
C20 C21 1.377(5)
C20 C19 1.382(4)
C19 C18 1.389(3)
C44 C43 1.538(5)
C44 C45 1.547(6)
C42 C43 1.453(5)
C42 C41 1.575(6)
